data_7719938
loop_
_publ_author_name
'W\'ojcik, Patryk'
'Latouche, Camille'
'Kamecka, Anna'
'Suwinska, Kinga'
'Masternak, Joanna'
'Urbaniak, Mariusz'

_publ_section_title
;
 Fluorine-Substituted Cyclometallated Rhodium(III) Complexes with
 \a-Diimine Ancillary Ligands: Synthesis, Structure, Photophysical and
 DNA-Binding Properties
;
_journal_name_full 'Dalton Transactions'
_journal_paper_doi 10.1039/D5DT02369F
_journal_year 2025
_chemical_formula_moiety 'C32 H18 F4 N8 Rh+, P F6-'
_chemical_formula_sum 'C32 H18 F10 N8 P Rh'
_chemical_formula_weight 838.42
_space_group_crystal_system tetragonal
_space_group_IT_number 88
_space_group_name_Hall '-I 4ad'
_space_group_name_H-M_alt 'I 41/a :2'
_atom_sites_solution_hydrogens geom
_atom_sites_solution_primary 'Intrinsic Phasing'
_audit_creation_method
;FinalCif 2024.9-0 by Daniel Kratzert, Freiburg 2025, 
https://dkratzert.de/finalcif.html
;
_audit_update_record
;
2025-09-24 deposited with the CCDC.	2025-12-02 downloaded from the CCDC.
;
_cell_angle_alpha 90
_cell_angle_beta 90
_cell_angle_gamma 90
_cell_formula_units_Z 16
_cell_length_a 29.0117(15)
_cell_length_b 29.0117(15)
_cell_length_c 15.1836(12)
_cell_measurement_reflns_used 9485
_cell_measurement_temperature 295.15
_cell_measurement_theta_max 28.1348
_cell_measurement_theta_min 2.497
_cell_measurement_wavelength 0.71073
_cell_volume 12779.7(14)
_computing_cell_refinement 'SAINT V8.41 (Bruker AXS LLC)'
_computing_data_collection 'Bruker Instrument Service v8.5.5.6'
_computing_data_reduction 'SAINT V8.41 (Bruker AXS LLC)'
_computing_molecular_graphics 'shelXle (C.B. Huebschle, rev 1503)'
_computing_structure_refinement 'SHELXL-2019/2 (Sheldrick, 2019)'
_computing_structure_solution 'SHELXT 2018/2 (Sheldrick, 2018)'
_diffrn_ambient_temperature 298(2)
_diffrn_detector CPAD
_diffrn_detector_area_resol_mean 7.391
_diffrn_detector_type PhotonII_7
_diffrn_measured_fraction_theta_full 0.993
_diffrn_measured_fraction_theta_max 0.993
_diffrn_measurement_details
;<Phi   scan: start=   0.0; len= 180.0; end= 180.0 at [Counterclockwise Eulerian 
angles: dx= 58.82 mm theta=   0.000 deg omega=   0.000 deg chi=  54.739 deg] 
measure for 1.0 seconds; frame angle 1.00 degrees, wavelength=0.71073>
<Phi   scan: start= 180.0; len= 180.0; end= 360.0 at [Counterclockwise Eulerian 
angles: dx= 58.82 mm theta=   0.000 deg omega=   0.000 deg chi=  54.739 deg] 
measure for 1.0 seconds; frame angle 1.00 degrees, wavelength=0.71073>
<Omega scan: start= 187.9; len= 199.0; end= 386.9 at [Counterclockwise Eulerian 
angles: dx= 58.82 mm theta=   8.899 deg phi= 203.999 deg chi=  54.739 deg] 
measure for 20.0 seconds; frame angle 1.00 degrees, wavelength=0.71073>
<Omega scan: start= 187.9; len= 199.0; end= 386.9 at [Counterclockwise Eulerian 
angles: dx= 58.82 mm theta=   8.899 deg phi=   0.000 deg chi=  54.739 deg] 
measure for 20.0 seconds; frame angle 1.00 degrees, wavelength=0.71073>
<Omega scan: start= 187.9; len= 199.0; end= 386.9 at [Counterclockwise Eulerian 
angles: dx= 58.68 mm theta=   8.899 deg phi= 102.001 deg chi=  54.739 deg] 
measure for 20.0 seconds; frame angle 1.00 degrees, wavelength=0.71073>
<Omega scan: start= 187.9; len= 199.0; end= 386.9 at [Counterclockwise Eulerian 
angles: dx= 58.68 mm theta=   8.899 deg phi=  50.999 deg chi=  54.739 deg] 
measure for 20.0 seconds; frame angle 1.00 degrees, wavelength=0.71073>
;
_diffrn_measurement_device 'FIXEDCHI diffractometer'
_diffrn_measurement_device_type 'Bruker D8'
_diffrn_measurement_method '\w and \f scans'
_diffrn_radiation_monochromator 'multilayer mirror'
_diffrn_radiation_type MoK\a
_diffrn_radiation_wavelength 0.71073
_diffrn_reflns_av_R_equivalents 0.0352
_diffrn_reflns_av_unetI/netI 0.0191
_diffrn_reflns_Laue_measured_fraction_full 0.993
_diffrn_reflns_Laue_measured_fraction_max 0.993
_diffrn_reflns_limit_h_max 38
_diffrn_reflns_limit_h_min -38
_diffrn_reflns_limit_k_max 38
_diffrn_reflns_limit_k_min -38
_diffrn_reflns_limit_l_max 20
_diffrn_reflns_limit_l_min -20
_diffrn_reflns_number 101984
_diffrn_reflns_point_group_measured_fraction_full 0.993
_diffrn_reflns_point_group_measured_fraction_max 0.993
_diffrn_reflns_reduction_process narrow-frame
_diffrn_reflns_theta_full 25.242
_diffrn_reflns_theta_max 28.287
_diffrn_reflns_theta_min 2.497
_diffrn_source 'microfocus sealed tube'
_diffrn_source_current 1.0
_diffrn_source_target Mo
_diffrn_source_type 'INCOATEC I\mS'
_diffrn_source_voltage 50.0
_exptl_absorpt_coefficient_mu 0.682
_exptl_absorpt_correction_T_max 0.909
_exptl_absorpt_correction_T_min 0.8
_exptl_absorpt_correction_type multi-scan
_exptl_absorpt_process_details
;Krause, L., Herbst-Irmer, R., Sheldrick, G. M., Stalke, D. (2015).
"Comparison of silver and molybdenum microfocus X-ray sources for single-crystal
 structure determination"
J. Appl. Cryst. 48, 3-10.
doi:10.1107/S1600576714022985
;
_exptl_crystal_colour colourless
_exptl_crystal_density_diffrn 1.743
_exptl_crystal_description prism
_exptl_crystal_F_000 6656
_exptl_crystal_size_max 0.342
_exptl_crystal_size_mid 0.24
_exptl_crystal_size_min 0.142
_refine_diff_density_max 1.021
_refine_diff_density_min -0.867
_refine_diff_density_rms 0.078
_refine_ls_extinction_method none
_refine_ls_goodness_of_fit_ref 1.182
_refine_ls_hydrogen_treatment constr
_refine_ls_matrix_type full
_refine_ls_number_parameters 469
_refine_ls_number_reflns 7887
_refine_ls_number_restraints 0
_refine_ls_restrained_S_all 1.182
_refine_ls_R_factor_all 0.0733
_refine_ls_R_factor_gt 0.0446
_refine_ls_shift/su_max 0.002
_refine_ls_shift/su_mean 0.000
_refine_ls_structure_factor_coef Fsqd
_refine_ls_weighting_details 'w=1/[\s^2^(Fo^2^)+(0.0370P)^2^+45.7076P] where P=(Fo^2^+2Fc^2^)/3'
_refine_ls_weighting_scheme calc
_refine_ls_wR_factor_gt 0.0966
_refine_ls_wR_factor_ref 0.1252
_reflns_Friedel_coverage 0.000
_reflns_number_gt 6006
_reflns_number_total 7887
_reflns_threshold_expression 'I > 2\s(I)'
_cod_data_source_file d5dt02369f2.cif
_cod_data_source_block mo_S331c_a
_cod_depositor_comments
;
The following automatic conversions were performed:

data item '_exptl_absorpt_correction_type' value 'Multi-Scan' was
changed to 'multi-scan' in accordance with the
/home/data/users/saulius/crontab/automatic-downloads/rss-feeds/RSC/lib/dictionaries/cif_core.dic
dictionary named 'cif_core.dic' version 2.4.2 last updated on
2011-04-26.

Automatic conversion script
Id: cif_fix_values 8170 2020-07-09 18:12:32Z antanas 
;
_cod_original_cell_volume 12779.7(17)
_cod_original_sg_symbol_H-M 'I 41/a'
_cod_database_code 7719938
_shelx_shelxl_version_number 2019/3
_shelx_space_group_comment
;
The symmetry employed for this shelxl refinement is uniquely defined
by the following loop, which should always be used as a source of
symmetry information in preference to the above space-group names.
They are only intended as comments.
;
_exptl_bruker_absorpt_correction_t_ratio 0.9309
_shelx_estimated_absorpt_t_min 0.800
_shelx_estimated_absorpt_t_max 0.909
_bruker_diffrn_measurement_temperature_device Cryostream
_diffrn_measurement_bruker_total_exposure_time 16280.0
_diffrn_reflns_bruker_av_norm_i 1709.884
_diffrn_reflns_bruker_number_gt 95383
_computing_bruker_data_scaling 'SADABS-2016/2 - Bruker AXS area detector scaling and absorption correction'
_geom_details
; All esds (except the esd in the dihedral angle between two l.s. planes)
 are estimated using the full covariance matrix.  The cell esds are taken
 into account individually in the estimation of esds in distances, angles
 and torsion angles; correlations between esds in cell parameters are only
 used when they are defined by crystal symmetry.  An approximate (isotropic)
 treatment of cell esds is used for estimating esds involving l.s. planes.
;

loop_
_space_group_symop_operation_xyz
'x, y, z'
'-x+1/2, -y, z+1/2'
'-y+3/4, x+1/4, z+1/4'
'y+3/4, -x+3/4, z+3/4'
'x+1/2, y+1/2, z+1/2'
'-x+1, -y+1/2, z+1'
'-y+5/4, x+3/4, z+3/4'
'y+5/4, -x+5/4, z+5/4'
'-x, -y, -z'
'x-1/2, y, -z-1/2'
'y-3/4, -x-1/4, -z-1/4'
'-y-3/4, x-3/4, -z-3/4'
'-x+1/2, -y+1/2, -z+1/2'
'x, y+1/2, -z'
'y-1/4, -x+1/4, -z+1/4'
'-y-1/4, x-1/4, -z-1/4'

loop_
_atom_site_label
_atom_site_type_symbol
_atom_site_fract_x
_atom_site_fract_y
_atom_site_fract_z
_atom_site_U_iso_or_equiv
_atom_site_adp_type
_atom_site_occupancy
_atom_site_site_symmetry_order
_atom_site_calc_flag
_atom_site_refinement_flags_posn
_atom_site_refinement_flags_adp
_atom_site_refinement_flags_occupancy
_atom_site_disorder_assembly
_atom_site_disorder_group
Rh1 Rh 0.57876(2) 0.61412(2) 0.33770(2) 0.03615(9) Uani 1 1 d . . . . .
F1 F 0.55834(10) 0.76912(9) 0.50610(17) 0.0741(7) Uani 1 1 d . . . . .
F2 F 0.54764(8) 0.78341(8) 0.20086(17) 0.0618(6) Uani 1 1 d . . . . .
F3 F 0.42926(10) 0.58351(11) 0.1589(2) 0.0871(9) Uani 1 1 d . . . . .
F4 F 0.40615(9) 0.58838(12) 0.4643(2) 0.0958(10) Uani 1 1 d . . . . .
N1 N 0.58039(9) 0.62724(11) 0.46907(19) 0.0435(6) Uani 1 1 d . . . . .
N2 N 0.57392(10) 0.67287(11) 0.48907(19) 0.0439(6) Uani 1 1 d . . . . .
N3 N 0.56879(10) 0.60631(10) 0.2077(2) 0.0434(6) Uani 1 1 d . . . . .
N4 N 0.52440(11) 0.59878(10) 0.1830(2) 0.0471(7) Uani 1 1 d . . . . .
N5 N 0.65207(9) 0.61987(10) 0.32961(19) 0.0401(6) Uani 1 1 d . . . . .
N6 N 0.60023(11) 0.54281(9) 0.3404(2) 0.0460(7) Uani 1 1 d . . . . .
N7 N 0.79041(14) 0.52927(17) 0.3000(4) 0.0912(15) Uani 1 1 d . . . . .
N8 N 0.73582(17) 0.44859(15) 0.3010(3) 0.0869(14) Uani 1 1 d . . . . .
C1 C 0.58459(13) 0.60506(16) 0.5445(3) 0.0542(10) Uani 1 1 d . . . . .
H1 H 0.589065 0.573455 0.550123 0.065 Uiso 1 1 calc R U . . .
C2 C 0.58137(16) 0.63565(19) 0.6138(3) 0.0697(13) Uani 1 1 d . . . . .
H2 H 0.583457 0.628671 0.673457 0.084 Uiso 1 1 calc R U . . .
C3 C 0.57456(16) 0.67796(18) 0.5777(3) 0.0631(11) Uani 1 1 d . . . . .
H3 H 0.570985 0.705468 0.608429 0.076 Uiso 1 1 calc R U . . .
C4 C 0.56663(11) 0.70281(11) 0.4169(2) 0.0371(7) Uani 1 1 d . . . . .
C5 C 0.56009(12) 0.74975(13) 0.4251(3) 0.0468(8) Uani 1 1 d . . . . .
C6 C 0.55428(12) 0.77768(13) 0.3529(3) 0.0487(9) Uani 1 1 d . . . . .
H6 H 0.550341 0.809361 0.358381 0.058 Uiso 1 1 calc R U . . .
C7 C 0.55458(12) 0.75652(12) 0.2726(3) 0.0446(8) Uani 1 1 d . . . . .
C8 C 0.56061(11) 0.70961(12) 0.2610(2) 0.0398(7) Uani 1 1 d . . . . .
H8 H 0.560595 0.696818 0.204800 0.048 Uiso 1 1 calc R U . . .
C9 C 0.56667(10) 0.68211(10) 0.3344(2) 0.0320(6) Uani 1 1 d . . . . .
C10 C 0.59382(16) 0.60592(13) 0.1347(3) 0.0526(9) Uani 1 1 d . . . . .
H10 H 0.625527 0.610471 0.132632 0.063 Uiso 1 1 calc R U . . .
C11 C 0.56612(18) 0.59776(15) 0.0619(3) 0.0639(11) Uani 1 1 d . . . . .
H11 H 0.575309 0.595921 0.003361 0.077 Uiso 1 1 calc R U . . .
C12 C 0.52248(18) 0.59300(15) 0.0945(3) 0.0639(12) Uani 1 1 d . . . . .
H12 H 0.496098 0.586867 0.061768 0.077 Uiso 1 1 calc R U . . .
C13 C 0.49210(12) 0.59738(11) 0.2532(3) 0.0455(8) Uani 1 1 d . . . . .
C14 C 0.44579(14) 0.58898(14) 0.2414(3) 0.0613(11) Uani 1 1 d . . . . .
C15 C 0.41614(14) 0.58657(15) 0.3117(4) 0.0688(13) Uani 1 1 d . . . . .
H15 H 0.384748 0.581532 0.303778 0.083 Uiso 1 1 calc R U . . .
C16 C 0.43465(14) 0.59185(16) 0.3934(4) 0.0663(12) Uani 1 1 d . . . . .
C17 C 0.48067(13) 0.60053(13) 0.4086(3) 0.0509(9) Uani 1 1 d . . . . .
H17 H 0.491591 0.604473 0.465687 0.061 Uiso 1 1 calc R U . . .
C18 C 0.51040(11) 0.60328(11) 0.3374(2) 0.0390(7) Uani 1 1 d . . . . .
C19 C 0.67695(13) 0.65816(13) 0.3267(3) 0.0527(9) Uani 1 1 d . . . . .
H19 H 0.661843 0.686294 0.331963 0.063 Uiso 1 1 calc R U . . .
C20 C 0.72445(15) 0.65826(17) 0.3160(4) 0.0737(14) Uani 1 1 d . . . . .
H20 H 0.740691 0.685882 0.314024 0.088 Uiso 1 1 calc R U . . .
C21 C 0.74697(15) 0.61705(18) 0.3086(4) 0.0751(14) Uani 1 1 d . . . . .
H21 H 0.778734 0.616387 0.300344 0.090 Uiso 1 1 calc R U . . .
C22 C 0.72206(13) 0.57598(15) 0.3133(3) 0.0561(10) Uani 1 1 d . . . . .
C23 C 0.67438(12) 0.57878(12) 0.3235(2) 0.0448(8) Uani 1 1 d . . . . .
C24 C 0.64666(13) 0.53748(12) 0.3283(2) 0.0452(8) Uani 1 1 d . . . . .
C25 C 0.66718(15) 0.49409(13) 0.3192(3) 0.0572(10) Uani 1 1 d . . . . .
C26 C 0.6382(2) 0.45583(15) 0.3217(4) 0.0805(15) Uani 1 1 d . . . . .
H26 H 0.650429 0.426372 0.315678 0.097 Uiso 1 1 calc R U . . .
C27 C 0.5918(2) 0.46149(16) 0.3330(4) 0.0852(17) Uani 1 1 d . . . . .
H27 H 0.572377 0.436013 0.334744 0.102 Uiso 1 1 calc R U . . .
C28 C 0.57400(16) 0.50557(14) 0.3418(3) 0.0633(11) Uani 1 1 d . . . . .
H28 H 0.542352 0.509089 0.348922 0.076 Uiso 1 1 calc R U . . .
C29 C 0.74374(16) 0.53086(17) 0.3069(3) 0.0663(12) Uani 1 1 d . . . . .
C30 C 0.71668(17) 0.49117(16) 0.3089(3) 0.0665(12) Uani 1 1 d . . . . .
C31 C 0.8080(2) 0.4871(3) 0.2949(5) 0.109(2) Uani 1 1 d . . . . .
H31 H 0.839821 0.483957 0.292055 0.131 Uiso 1 1 calc R U . . .
C32 C 0.7815(2) 0.4481(2) 0.2938(4) 0.104(2) Uani 1 1 d . . . . .
H32 H 0.796191 0.419834 0.287761 0.125 Uiso 1 1 calc R U . . .
P1 P 0.45935(5) 0.45142(4) 0.19045(9) 0.0634(3) Uani 1 1 d . . . . .
F5 F 0.4331(2) 0.46565(18) 0.2752(3) 0.161(2) Uani 1 1 d . . . . .
F6 F 0.49387(14) 0.49344(11) 0.2005(3) 0.1116(12) Uani 1 1 d . . . . .
F7 F 0.48545(12) 0.43633(16) 0.1038(2) 0.1159(13) Uani 1 1 d . . . . .
F8 F 0.42601(12) 0.40868(13) 0.1797(3) 0.1079(11) Uani 1 1 d . . . . .
F9 F 0.49272(15) 0.42052(13) 0.2468(3) 0.1265(15) Uani 1 1 d . . . . .
F10 F 0.42564(14) 0.48059(16) 0.1336(3) 0.1383(17) Uani 1 1 d . . . . .

loop_
_atom_site_aniso_label
_atom_site_aniso_U_11
_atom_site_aniso_U_22
_atom_site_aniso_U_33
_atom_site_aniso_U_23
_atom_site_aniso_U_13
_atom_site_aniso_U_12
Rh1 0.03368(14) 0.03257(14) 0.04218(15) 0.00041(10) -0.00147(10) -0.00047(9)
F1 0.096(2) 0.0657(16) 0.0605(15) -0.0303(13) -0.0016(14) 0.0038(14)
F2 0.0679(15) 0.0504(13) 0.0670(15) 0.0223(11) -0.0013(12) 0.0071(11)
F3 0.0633(16) 0.098(2) 0.100(2) -0.0045(17) -0.0436(16) 0.0021(15)
F4 0.0513(15) 0.120(3) 0.116(3) 0.013(2) 0.0271(16) -0.0161(16)
N1 0.0336(14) 0.0573(18) 0.0395(15) -0.0015(13) -0.0036(11) 0.0001(12)
N2 0.0433(15) 0.0520(17) 0.0363(14) -0.0014(12) 0.0015(12) 0.0007(13)
N3 0.0478(16) 0.0381(14) 0.0443(16) -0.0035(12) -0.0009(13) -0.0010(12)
N4 0.0508(17) 0.0418(15) 0.0489(17) -0.0037(13) -0.0153(14) 0.0039(13)
N5 0.0331(13) 0.0378(14) 0.0496(16) -0.0004(12) -0.0005(12) -0.0013(11)
N6 0.0505(17) 0.0308(13) 0.0566(18) 0.0031(13) -0.0062(14) -0.0003(12)
N7 0.056(2) 0.101(3) 0.117(4) 0.000(3) 0.002(2) 0.036(2)
N8 0.103(3) 0.065(3) 0.093(3) -0.002(2) -0.001(3) 0.044(2)
C1 0.045(2) 0.071(3) 0.046(2) 0.0236(19) -0.0006(16) -0.0007(18)
C2 0.069(3) 0.100(4) 0.040(2) 0.013(2) 0.003(2) 0.010(3)
C3 0.067(3) 0.087(3) 0.0356(19) -0.003(2) 0.0029(18) 0.007(2)
C4 0.0320(15) 0.0409(16) 0.0385(16) -0.0046(13) -0.0009(12) 0.0005(12)
C5 0.0416(18) 0.0472(19) 0.052(2) -0.0179(16) -0.0002(15) 0.0007(15)
C6 0.0433(19) 0.0366(17) 0.066(2) -0.0063(16) -0.0014(17) 0.0003(14)
C7 0.0368(17) 0.0403(17) 0.057(2) 0.0082(16) -0.0013(15) 0.0014(13)
C8 0.0363(16) 0.0419(17) 0.0413(17) 0.0019(14) -0.0006(13) -0.0003(13)
C9 0.0285(13) 0.0297(14) 0.0379(15) -0.0032(12) -0.0011(12) 0.0011(11)
C10 0.068(2) 0.0417(19) 0.049(2) -0.0063(16) 0.0026(18) 0.0010(17)
C11 0.089(3) 0.055(2) 0.047(2) -0.0047(18) -0.001(2) 0.012(2)
C12 0.081(3) 0.054(2) 0.057(2) -0.0062(19) -0.025(2) 0.011(2)
C13 0.0434(18) 0.0338(16) 0.059(2) -0.0018(15) -0.0077(16) 0.0018(14)
C14 0.045(2) 0.049(2) 0.090(3) 0.000(2) -0.025(2) 0.0031(17)
C15 0.0351(19) 0.059(3) 0.112(4) 0.008(3) -0.012(2) -0.0035(17)
C16 0.042(2) 0.060(3) 0.097(4) 0.011(2) 0.013(2) -0.0052(18)
C17 0.0389(18) 0.049(2) 0.065(2) 0.0042(18) 0.0035(17) -0.0033(15)
C18 0.0309(15) 0.0340(15) 0.0520(19) 0.0023(14) -0.0045(14) -0.0009(12)
C19 0.0423(19) 0.0394(18) 0.076(3) -0.0048(18) 0.0027(18) -0.0043(15)
C20 0.047(2) 0.058(3) 0.116(4) -0.009(3) 0.005(2) -0.0121(19)
C21 0.039(2) 0.076(3) 0.109(4) -0.013(3) 0.004(2) -0.003(2)
C22 0.0419(19) 0.058(2) 0.069(3) -0.005(2) -0.0026(18) 0.0094(17)
C23 0.0389(17) 0.0427(18) 0.053(2) -0.0028(15) -0.0026(15) 0.0035(14)
C24 0.0477(19) 0.0359(17) 0.052(2) -0.0007(15) -0.0075(16) 0.0063(14)
C25 0.067(3) 0.0397(19) 0.065(3) -0.0044(17) -0.010(2) 0.0149(18)
C26 0.100(4) 0.036(2) 0.106(4) -0.001(2) -0.018(3) 0.010(2)
C27 0.095(4) 0.039(2) 0.122(5) 0.005(3) -0.021(3) -0.011(2)
C28 0.063(3) 0.041(2) 0.087(3) 0.008(2) -0.013(2) -0.0082(18)
C29 0.056(2) 0.070(3) 0.073(3) -0.005(2) -0.002(2) 0.026(2)
C30 0.077(3) 0.059(3) 0.063(3) -0.002(2) -0.006(2) 0.031(2)
C31 0.075(4) 0.118(5) 0.134(6) 0.000(5) 0.004(4) 0.056(4)
C32 0.110(5) 0.095(4) 0.107(5) 0.000(4) 0.006(4) 0.070(4)
P1 0.0701(7) 0.0567(6) 0.0633(7) -0.0002(5) 0.0013(6) 0.0029(5)
F5 0.214(5) 0.160(4) 0.108(3) -0.038(3) 0.065(3) 0.013(4)
F6 0.132(3) 0.072(2) 0.131(3) -0.006(2) -0.013(2) -0.029(2)
F7 0.083(2) 0.173(4) 0.091(2) -0.040(2) 0.0186(19) -0.023(2)
F8 0.099(2) 0.107(3) 0.117(3) 0.002(2) -0.001(2) -0.038(2)
F9 0.135(3) 0.092(2) 0.153(4) 0.022(2) -0.070(3) 0.000(2)
F10 0.106(3) 0.135(3) 0.173(4) 0.069(3) -0.020(3) 0.025(2)

loop_
_atom_type_symbol
_atom_type_description
_atom_type_scat_dispersion_real
_atom_type_scat_dispersion_imag
_atom_type_scat_source
C C 0.0033 0.0016 'International Tables Vol C Tables 4.2.6.8 and 6.1.1.4'
H H 0.0000 0.0000 'International Tables Vol C Tables 4.2.6.8 and 6.1.1.4'
F F 0.0171 0.0103 'International Tables Vol C Tables 4.2.6.8 and 6.1.1.4'
N N 0.0061 0.0033 'International Tables Vol C Tables 4.2.6.8 and 6.1.1.4'
P P 0.1023 0.0942 'International Tables Vol C Tables 4.2.6.8 and 6.1.1.4'
Rh Rh -1.1178 0.9187 'International Tables Vol C Tables 4.2.6.8 and 6.1.1.4'

loop_
_exptl_crystal_face_index_h
_exptl_crystal_face_index_k
_exptl_crystal_face_index_l
_exptl_crystal_face_perp_dist
-1 1 0 0.12
-1 0 0 0.171
-1 0 -1 0.065
-1 1 -1 0.09
-1 -1 1 0.135
-1 1 1 0.101
-1 0 1 0.123
0 1 0 0.082
0 -1 0 0.105
0 -1 -1 0.054
0 1 1 0.071
0 1 -1 0.064
0 -1 1 0.1
0 0 1 0.089
0 0 -1 0.052
1 -1 0 0.155
1 0 0 0.153
1 0 1 0.101
1 -1 1 0.124
1 -1 -1 0.084
1 0 -1 0.077

loop_
_geom_angle_atom_site_label_1
_geom_angle_atom_site_label_2
_geom_angle_atom_site_label_3
_geom_angle
_geom_angle_site_symmetry_1
_geom_angle_site_symmetry_3
_geom_angle_publ_flag
C9 Rh1 C18 88.93(12) . . ?
C9 Rh1 N3 93.52(12) . . ?
C18 Rh1 N3 80.66(13) . . ?
C9 Rh1 N1 81.03(12) . . ?
C18 Rh1 N1 93.14(13) . . ?
N3 Rh1 N1 171.86(12) . . ?
C9 Rh1 N5 95.50(11) . . ?
C18 Rh1 N5 174.32(12) . . ?
N3 Rh1 N5 95.49(12) . . ?
N1 Rh1 N5 91.07(11) . . ?
C9 Rh1 N6 173.32(12) . . ?
C18 Rh1 N6 97.75(12) . . ?
N3 Rh1 N6 87.28(12) . . ?
N1 Rh1 N6 98.84(12) . . ?
N5 Rh1 N6 77.81(11) . . ?
C1 N1 N2 106.9(3) . . ?
C1 N1 Rh1 139.8(3) . . ?
N2 N1 Rh1 113.3(2) . . ?
C3 N2 N1 108.9(3) . . ?
C3 N2 C4 134.9(4) . . ?
N1 N2 C4 116.2(3) . . ?
C10 N3 N4 106.7(3) . . ?
C10 N3 Rh1 138.1(3) . . ?
N4 N3 Rh1 115.2(2) . . ?
C12 N4 N3 109.4(4) . . ?
C12 N4 C13 135.5(4) . . ?
N3 N4 C13 115.0(3) . . ?
C19 N5 C23 118.2(3) . . ?
C19 N5 Rh1 127.5(2) . . ?
C23 N5 Rh1 114.2(2) . . ?
C28 N6 C24 118.5(3) . . ?
C28 N6 Rh1 128.1(3) . . ?
C24 N6 Rh1 112.9(2) . . ?
C31 N7 C29 114.7(6) . . ?
C32 N8 C30 115.0(5) . . ?
N1 C1 C2 110.0(4) . . ?
N1 C1 H1 125.0 . . ?
C2 C1 H1 125.0 . . ?
C3 C2 C1 106.5(4) . . ?
C3 C2 H2 126.8 . . ?
C1 C2 H2 126.8 . . ?
N2 C3 C2 107.7(4) . . ?
N2 C3 H3 126.1 . . ?
C2 C3 H3 126.1 . . ?
C5 C4 C9 120.5(3) . . ?
C5 C4 N2 123.8(3) . . ?
C9 C4 N2 115.7(3) . . ?
F1 C5 C6 118.4(3) . . ?
F1 C5 C4 119.8(4) . . ?
C6 C5 C4 121.7(3) . . ?
C7 C6 C5 116.6(3) . . ?
C7 C6 H6 121.7 . . ?
C5 C6 H6 121.7 . . ?
F2 C7 C6 117.3(3) . . ?
F2 C7 C8 118.9(3) . . ?
C6 C7 C8 123.8(3) . . ?
C9 C8 C7 118.8(3) . . ?
C9 C8 H8 120.6 . . ?
C7 C8 H8 120.6 . . ?
C8 C9 C4 118.5(3) . . ?
C8 C9 Rh1 127.6(2) . . ?
C4 C9 Rh1 113.8(2) . . ?
N3 C10 C11 110.5(4) . . ?
N3 C10 H10 124.7 . . ?
C11 C10 H10 124.7 . . ?
C12 C11 C10 105.4(4) . . ?
C12 C11 H11 127.3 . . ?
C10 C11 H11 127.3 . . ?
N4 C12 C11 108.0(4) . . ?
N4 C12 H12 126.0 . . ?
C11 C12 H12 126.0 . . ?
C14 C13 C18 120.9(4) . . ?
C14 C13 N4 123.4(4) . . ?
C18 C13 N4 115.7(3) . . ?
F3 C14 C15 119.5(4) . . ?
F3 C14 C13 119.3(4) . . ?
C15 C14 C13 121.3(4) . . ?
C16 C15 C14 117.1(4) . . ?
C16 C15 H15 121.4 . . ?
C14 C15 H15 121.4 . . ?
F4 C16 C15 118.2(4) . . ?
F4 C16 C17 118.0(5) . . ?
C15 C16 C17 123.7(4) . . ?
C16 C17 C18 118.9(4) . . ?
C16 C17 H17 120.6 . . ?
C18 C17 H17 120.6 . . ?
C17 C18 C13 118.1(3) . . ?
C17 C18 Rh1 128.5(3) . . ?
C13 C18 Rh1 113.4(3) . . ?
N5 C19 C20 123.1(4) . . ?
N5 C19 H19 118.4 . . ?
C20 C19 H19 118.4 . . ?
C21 C20 C19 118.8(4) . . ?
C21 C20 H20 120.6 . . ?
C19 C20 H20 120.6 . . ?
C20 C21 C22 119.7(4) . . ?
C20 C21 H21 120.2 . . ?
C22 C21 H21 120.2 . . ?
C23 C22 C21 118.0(4) . . ?
C23 C22 C29 119.2(4) . . ?
C21 C22 C29 122.7(4) . . ?
N5 C23 C22 122.1(3) . . ?
N5 C23 C24 117.3(3) . . ?
C22 C23 C24 120.6(3) . . ?
N6 C24 C25 122.3(4) . . ?
N6 C24 C23 117.5(3) . . ?
C25 C24 C23 120.3(4) . . ?
C26 C25 C24 117.2(4) . . ?
C26 C25 C30 123.7(4) . . ?
C24 C25 C30 119.0(4) . . ?
C27 C26 C25 120.1(4) . . ?
C27 C26 H26 119.9 . . ?
C25 C26 H26 119.9 . . ?
C26 C27 C28 119.4(5) . . ?
C26 C27 H27 120.3 . . ?
C28 C27 H27 120.3 . . ?
N6 C28 C27 122.6(5) . . ?
N6 C28 H28 118.7 . . ?
C27 C28 H28 118.7 . . ?
N7 C29 C30 122.3(4) . . ?
N7 C29 C22 117.8(5) . . ?
C30 C29 C22 119.9(4) . . ?
N8 C30 C29 121.2(5) . . ?
N8 C30 C25 117.9(5) . . ?
C29 C30 C25 120.9(4) . . ?
N7 C31 C32 123.2(6) . . ?
N7 C31 H31 118.4 . . ?
C32 C31 H31 118.4 . . ?
N8 C32 C31 123.4(5) . . ?
N8 C32 H32 118.3 . . ?
C31 C32 H32 118.3 . . ?
F5 P1 F10 90.4(3) . . ?
F5 P1 F9 90.2(3) . . ?
F10 P1 F9 178.2(3) . . ?
F5 P1 F7 179.0(3) . . ?
F10 P1 F7 89.4(3) . . ?
F9 P1 F7 90.0(3) . . ?
F5 P1 F8 89.7(3) . . ?
F10 P1 F8 89.1(2) . . ?
F9 P1 F8 89.2(2) . . ?
F7 P1 F8 89.4(2) . . ?
F5 P1 F6 91.5(3) . . ?
F10 P1 F6 91.8(2) . . ?
F9 P1 F6 89.8(2) . . ?
F7 P1 F6 89.5(2) . . ?
F8 P1 F6 178.5(2) . . ?

loop_
_geom_bond_atom_site_label_1
_geom_bond_atom_site_label_2
_geom_bond_distance
_geom_bond_site_symmetry_2
_geom_bond_publ_flag
Rh1 C9 2.004(3) . ?
Rh1 C18 2.008(3) . ?
Rh1 N3 2.008(3) . ?
Rh1 N1 2.031(3) . ?
Rh1 N5 2.137(3) . ?
Rh1 N6 2.161(3) . ?
F1 C5 1.353(4) . ?
F2 C7 1.354(4) . ?
F3 C14 1.350(5) . ?
F4 C16 1.361(5) . ?
N1 C1 1.319(5) . ?
N1 N2 1.371(4) . ?
N2 C3 1.355(5) . ?
N2 C4 1.414(4) . ?
N3 C10 1.324(5) . ?
N3 N4 1.359(4) . ?
N4 C12 1.355(5) . ?
N4 C13 1.420(5) . ?
N5 C19 1.326(4) . ?
N5 C23 1.360(4) . ?
N6 C28 1.322(5) . ?
N6 C24 1.368(5) . ?
N7 C31 1.326(8) . ?
N7 C29 1.359(6) . ?
N8 C32 1.329(8) . ?
N8 C30 1.360(5) . ?
C1 C2 1.380(7) . ?
C1 H1 0.9300 . ?
C2 C3 1.359(7) . ?
C2 H2 0.9300 . ?
C3 H3 0.9300 . ?
C4 C5 1.381(5) . ?
C4 C9 1.389(4) . ?
C5 C6 1.375(6) . ?
C6 C7 1.365(5) . ?
C6 H6 0.9300 . ?
C7 C8 1.383(5) . ?
C8 C9 1.383(4) . ?
C8 H8 0.9300 . ?
C10 C11 1.387(6) . ?
C10 H10 0.9300 . ?
C11 C12 1.367(7) . ?
C11 H11 0.9300 . ?
C12 H12 0.9300 . ?
C13 C14 1.377(5) . ?
C13 C18 1.394(5) . ?
C14 C15 1.373(7) . ?
C15 C16 1.361(7) . ?
C15 H15 0.9300 . ?
C16 C17 1.378(6) . ?
C17 C18 1.386(5) . ?
C17 H17 0.9300 . ?
C19 C20 1.388(6) . ?
C19 H19 0.9300 . ?
C20 C21 1.367(7) . ?
C20 H20 0.9300 . ?
C21 C22 1.395(6) . ?
C21 H21 0.9300 . ?
C22 C23 1.394(5) . ?
C22 C29 1.456(6) . ?
C23 C24 1.445(5) . ?
C24 C25 1.399(5) . ?
C25 C26 1.393(7) . ?
C25 C30 1.447(6) . ?
C26 C27 1.366(8) . ?
C26 H26 0.9300 . ?
C27 C28 1.386(6) . ?
C27 H27 0.9300 . ?
C28 H28 0.9300 . ?
C29 C30 1.394(7) . ?
C31 C32 1.368(10) . ?
C31 H31 0.9300 . ?
C32 H32 0.9300 . ?
P1 F5 1.552(4) . ?
P1 F10 1.555(4) . ?
P1 F9 1.572(4) . ?
P1 F7 1.580(4) . ?
P1 F8 1.581(4) . ?
P1 F6 1.585(3) . ?

loop_
_geom_hbond_atom_site_label_D
_geom_hbond_atom_site_label_H
_geom_hbond_atom_site_label_A
_geom_hbond_distance_DH
_geom_hbond_distance_HA
_geom_hbond_distance_DA
_geom_hbond_angle_DHA
_geom_hbond_site_symmetry_A
_geom_hbond_publ_flag
C2 H2 F8 0.93 2.49 3.396(6) 163.3 9_666 yes
C3 H3 F1 0.93 2.44 2.898(6) 110.3 . yes
C8 H8 F2 0.93 2.50 3.318(4) 147.4 15_565 yes
C8 H8 N3 0.93 2.64 3.113(4) 112.5 . yes
C10 H10 F3 0.93 2.41 3.068(5) 128.0 12_766 yes
C11 H11 F7 0.93 2.58 3.090(6) 115.4 9_665 yes
C17 H17 N1 0.93 2.66 3.133(5) 112.2 . yes
C19 H19 F7 0.93 2.40 3.126(5) 134.6 8_454 yes
C32 H32 F4 0.93 2.52 3.449(6) 174.8 11_666 yes

loop_
_geom_torsion_atom_site_label_1
_geom_torsion_atom_site_label_2
_geom_torsion_atom_site_label_3
_geom_torsion_atom_site_label_4
_geom_torsion
_geom_torsion_site_symmetry_1
_geom_torsion_site_symmetry_2
_geom_torsion_site_symmetry_3
_geom_torsion_site_symmetry_4
_geom_torsion_publ_flag
C1 N1 N2 C3 0.4(4) . . . . ?
Rh1 N1 N2 C3 178.7(3) . . . . ?
C1 N1 N2 C4 -177.4(3) . . . . ?
Rh1 N1 N2 C4 0.9(3) . . . . ?
C10 N3 N4 C12 1.0(4) . . . . ?
Rh1 N3 N4 C12 -178.5(2) . . . . ?
C10 N3 N4 C13 179.2(3) . . . . ?
Rh1 N3 N4 C13 -0.3(4) . . . . ?
N2 N1 C1 C2 -0.5(4) . . . . ?
Rh1 N1 C1 C2 -178.1(3) . . . . ?
N1 C1 C2 C3 0.5(5) . . . . ?
N1 N2 C3 C2 -0.1(5) . . . . ?
C4 N2 C3 C2 177.1(4) . . . . ?
C1 C2 C3 N2 -0.3(5) . . . . ?
C3 N2 C4 C5 3.7(6) . . . . ?
N1 N2 C4 C5 -179.2(3) . . . . ?
C3 N2 C4 C9 -176.7(4) . . . . ?
N1 N2 C4 C9 0.4(4) . . . . ?
C9 C4 C5 F1 177.4(3) . . . . ?
N2 C4 C5 F1 -3.0(5) . . . . ?
C9 C4 C5 C6 -1.2(5) . . . . ?
N2 C4 C5 C6 178.3(3) . . . . ?
F1 C5 C6 C7 -177.6(3) . . . . ?
C4 C5 C6 C7 1.0(5) . . . . ?
C5 C6 C7 F2 178.3(3) . . . . ?
C5 C6 C7 C8 -0.4(5) . . . . ?
F2 C7 C8 C9 -178.6(3) . . . . ?
C6 C7 C8 C9 0.1(5) . . . . ?
C7 C8 C9 C4 -0.3(5) . . . . ?
C7 C8 C9 Rh1 -177.2(2) . . . . ?
C5 C4 C9 C8 0.8(5) . . . . ?
N2 C4 C9 C8 -178.8(3) . . . . ?
C5 C4 C9 Rh1 178.1(3) . . . . ?
N2 C4 C9 Rh1 -1.4(4) . . . . ?
N4 N3 C10 C11 -0.5(4) . . . . ?
Rh1 N3 C10 C11 178.9(3) . . . . ?
N3 C10 C11 C12 -0.2(5) . . . . ?
N3 N4 C12 C11 -1.1(4) . . . . ?
C13 N4 C12 C11 -178.8(4) . . . . ?
C10 C11 C12 N4 0.8(5) . . . . ?
C12 N4 C13 C14 -0.8(6) . . . . ?
N3 N4 C13 C14 -178.3(3) . . . . ?
C12 N4 C13 C18 176.7(4) . . . . ?
N3 N4 C13 C18 -0.8(4) . . . . ?
C18 C13 C14 F3 179.9(3) . . . . ?
N4 C13 C14 F3 -2.7(6) . . . . ?
C18 C13 C14 C15 0.6(6) . . . . ?
N4 C13 C14 C15 178.0(4) . . . . ?
F3 C14 C15 C16 179.4(4) . . . . ?
C13 C14 C15 C16 -1.3(6) . . . . ?
C14 C15 C16 F4 -178.3(4) . . . . ?
C14 C15 C16 C17 1.7(7) . . . . ?
F4 C16 C17 C18 178.7(4) . . . . ?
C15 C16 C17 C18 -1.3(7) . . . . ?
C16 C17 C18 C13 0.4(5) . . . . ?
C16 C17 C18 Rh1 -178.7(3) . . . . ?
C14 C13 C18 C17 -0.1(5) . . . . ?
N4 C13 C18 C17 -177.7(3) . . . . ?
C14 C13 C18 Rh1 179.1(3) . . . . ?
N4 C13 C18 Rh1 1.6(4) . . . . ?
C23 N5 C19 C20 1.2(6) . . . . ?
Rh1 N5 C19 C20 -176.0(4) . . . . ?
N5 C19 C20 C21 -0.3(8) . . . . ?
C19 C20 C21 C22 -1.1(9) . . . . ?
C20 C21 C22 C23 1.6(8) . . . . ?
C20 C21 C22 C29 -179.3(5) . . . . ?
C19 N5 C23 C22 -0.7(6) . . . . ?
Rh1 N5 C23 C22 176.8(3) . . . . ?
C19 N5 C23 C24 179.0(3) . . . . ?
Rh1 N5 C23 C24 -3.5(4) . . . . ?
C21 C22 C23 N5 -0.6(6) . . . . ?
C29 C22 C23 N5 -179.8(4) . . . . ?
C21 C22 C23 C24 179.6(4) . . . . ?
C29 C22 C23 C24 0.4(6) . . . . ?
C28 N6 C24 C25 -1.4(6) . . . . ?
Rh1 N6 C24 C25 -173.7(3) . . . . ?
C28 N6 C24 C23 177.6(4) . . . . ?
Rh1 N6 C24 C23 5.3(4) . . . . ?
N5 C23 C24 N6 -1.3(5) . . . . ?
C22 C23 C24 N6 178.4(4) . . . . ?
N5 C23 C24 C25 177.7(4) . . . . ?
C22 C23 C24 C25 -2.6(6) . . . . ?
N6 C24 C25 C26 1.0(6) . . . . ?
C23 C24 C25 C26 -178.0(4) . . . . ?
N6 C24 C25 C30 -178.3(4) . . . . ?
C23 C24 C25 C30 2.7(6) . . . . ?
C24 C25 C26 C27 -0.3(8) . . . . ?
C30 C25 C26 C27 179.0(5) . . . . ?
C25 C26 C27 C28 0.1(9) . . . . ?
C24 N6 C28 C27 1.2(7) . . . . ?
Rh1 N6 C28 C27 172.2(4) . . . . ?
C26 C27 C28 N6 -0.6(9) . . . . ?
C31 N7 C29 C30 0.3(8) . . . . ?
C31 N7 C29 C22 179.6(5) . . . . ?
C23 C22 C29 N7 -177.9(4) . . . . ?
C21 C22 C29 N7 3.0(7) . . . . ?
C23 C22 C29 C30 1.5(7) . . . . ?
C21 C22 C29 C30 -177.7(5) . . . . ?
C32 N8 C30 C29 1.8(8) . . . . ?
C32 N8 C30 C25 -178.5(5) . . . . ?
N7 C29 C30 N8 -2.3(8) . . . . ?
C22 C29 C30 N8 178.4(4) . . . . ?
N7 C29 C30 C25 178.0(5) . . . . ?
C22 C29 C30 C25 -1.3(7) . . . . ?
C26 C25 C30 N8 0.2(7) . . . . ?
C24 C25 C30 N8 179.5(4) . . . . ?
C26 C25 C30 C29 179.9(5) . . . . ?
C24 C25 C30 C29 -0.8(7) . . . . ?
C29 N7 C31 C32 2.1(10) . . . . ?
C30 N8 C32 C31 0.5(10) . . . . ?
N7 C31 C32 N8 -2.6(12) . . . . ?

loop_
_bruker_diffrn_runs_axis
_bruker_diffrn_runs_distance
_bruker_diffrn_runs_theta
_bruker_diffrn_runs_omega
_bruker_diffrn_runs_phi
_bruker_diffrn_runs_chi
_bruker_diffrn_runs_width
_bruker_diffrn_runs_images
_bruker_diffrn_runs_time
_bruker_diffrn_runs_wavelength
_bruker_diffrn_runs_voltage
_bruker_diffrn_runs_current
_bruker_diffrn_runs_temperature
Phi 58.81999999999999 0.0 0.0 0.0 54.7388 1.0 180 1.0 0.71073 50.0 0.97 298.15
Phi 58.81999999999999 0.0 0.0 180.0 54.7388 1.0 180 1.0 0.71073 50.0 0.968 298.15
Omega 58.81999999999999 8.899 -172.077 -156.0 54.739 1.0 199 20.0 0.71073 50.0 0.969 298.15
Omega 58.81999999999999 8.899 -172.077 0.0 54.739 1.0 199 20.0 0.71073 50.0 0.969 298.15
Omega 58.81999999999999 8.899 -172.077 102.0 54.739 1.0 199 20.0 0.71073 50.0 0.969 298.15
Omega 58.81999999999999 8.899 -172.077 51.0 54.739 1.0 199 20.0 0.71073 50.0 0.969 298.15
